data_7018778
loop_
_publ_author_name
'Fuller, Anna-Marie'
'Hughes, David L.'
'Jones, Garth A.'
'Lancaster, Simon J.'

_publ_section_title
;
 The structure and chemistry of tris(pentafluorophenyl)borane protected
 mononuclear nitridotitanium complexes.
;
_journal_issue 18
_journal_name_full 'Dalton transactions (Cambridge, England : 2003)'
_journal_page_first 5599
_journal_page_last 5609
_journal_paper_doi 10.1039/c2dt00056c
_journal_volume 41
_journal_year 2012
_chemical_formula_moiety 'C25 H22 P, C22 H14 B Cl2 F15 N3 Ti'
_chemical_formula_structural
;
[P(C6H5)3{CH2(C6H5)}][{(C6F5)3BN}TiCl2{NH(CH3)2}]
;
_chemical_formula_sum 'C47 H36 B Cl2 F15 N3 P Ti'
_chemical_formula_weight 1088.37
_chemical_name_common
;
[P(C6H5)3{CH2(C6H5)}][{(C6F5)3BN}TiCl2{NH(CH3)2}]
;
_space_group_IT_number 2
_symmetry_cell_setting triclinic
_symmetry_space_group_name_Hall '-P 1'
_symmetry_space_group_name_H-M 'P -1'
_atom_sites_solution_hydrogens geom
_atom_sites_solution_primary direct
_atom_sites_solution_secondary difmap
_audit_creation_method 'SHELXL-97 and CrysAlis RED'
_cell_angle_alpha 104.704(2)
_cell_angle_beta 92.609(2)
_cell_angle_gamma 99.717(2)
_cell_formula_units_Z 2
_cell_length_a 11.7400(3)
_cell_length_b 12.8773(3)
_cell_length_c 16.3677(4)
_cell_measurement_reflns_used 10654
_cell_measurement_temperature 140(1)
_cell_measurement_theta_max 32.1308
_cell_measurement_theta_min 3.1613
_cell_volume 2348.93(10)
_computing_cell_refinement
;
CrysAlis RED, Oxford Diffraction Ltd., Version 1.171.29.9
;
_computing_data_collection
;
CrysAlis CCD, Oxford Diffraction Ltd., Version 1.171.29.9
;
_computing_data_reduction
;
CrysAlis RED, Oxford Diffraction Ltd., Version 1.171.29.9
;
_computing_molecular_graphics 'ORTEP (Johnson, 1971)'
_computing_publication_material 'SHELXL-97 (Sheldrick, 1997b)'
_computing_structure_refinement 'SHELXL-97 (Sheldrick, 1997b)'
_computing_structure_solution 'SHELXS-97 (Sheldrick, 1997a)'
_diffrn_ambient_temperature 140(1)
_diffrn_detector_area_resol_mean 16.0050
_diffrn_measured_fraction_theta_full 0.986
_diffrn_measured_fraction_theta_max 0.986
_diffrn_measurement_device_type 'Oxford Diffraction Xcalibur 3/CCD'
_diffrn_measurement_method 'Thin slice \f and \w scans'
_diffrn_radiation_monochromator graphite
_diffrn_radiation_source 'Enhance (Mo) X-ray Source'
_diffrn_radiation_type Mo-K\a
_diffrn_radiation_wavelength 0.71073
_diffrn_reflns_av_R_equivalents 0.0340
_diffrn_reflns_av_sigmaI/netI 0.0603
_diffrn_reflns_limit_h_max 15
_diffrn_reflns_limit_h_min -15
_diffrn_reflns_limit_k_max 14
_diffrn_reflns_limit_k_min -16
_diffrn_reflns_limit_l_max 21
_diffrn_reflns_limit_l_min -20
_diffrn_reflns_number 23726
_diffrn_reflns_theta_full 27.50
_diffrn_reflns_theta_max 27.50
_diffrn_reflns_theta_min 3.17
_exptl_absorpt_coefficient_mu 0.428
_exptl_absorpt_correction_T_max 1.0249
_exptl_absorpt_correction_T_min 0.9761
_exptl_absorpt_correction_type multi-scan
_exptl_absorpt_process_details
;
CrysAlis RED, Oxford Diffraction Ltd., Version 1.171.29.9
Empirical absorption correction using spherical harmonics,
implemented in SCALE3 ABSPACK scaling algorithm.
;
_exptl_crystal_colour yellow
_exptl_crystal_density_diffrn 1.539
_exptl_crystal_density_method 'not measured'
_exptl_crystal_description plates
_exptl_crystal_F_000 1100
_exptl_crystal_size_max 0.23
_exptl_crystal_size_mid 0.22
_exptl_crystal_size_min 0.09
_refine_diff_density_max 0.409
_refine_diff_density_min -0.357
_refine_diff_density_rms 0.054
_refine_ls_extinction_method none
_refine_ls_goodness_of_fit_ref 0.958
_refine_ls_hydrogen_treatment mixed
_refine_ls_matrix_type full
_refine_ls_number_parameters 695
_refine_ls_number_reflns 10645
_refine_ls_number_restraints 0
_refine_ls_restrained_S_all 0.958
_refine_ls_R_factor_all 0.0744
_refine_ls_R_factor_gt 0.0429
_refine_ls_shift/su_max 0.002
_refine_ls_shift/su_mean 0.000
_refine_ls_structure_factor_coef Fsqd
_refine_ls_weighting_details 'calc w=1/[\s^2^(Fo^2^)+(0.0426P)^2^+0.0000P] where P=(Fo^2^+2Fc^2^)/3'
_refine_ls_weighting_scheme calc
_refine_ls_wR_factor_gt 0.0786
_refine_ls_wR_factor_ref 0.0849
_reflns_number_gt 7434
_reflns_number_total 10645
_reflns_threshold_expression I>2sigma(I)
_cod_data_source_file c2dt00056c.txt
_cod_data_source_block 7
_cod_depositor_comments
;
The following automatic conversions were performed:

'_symmetry_cell_setting' value 'Triclinic' changed to 'triclinic'
according to /home/saulius/struct/CIF-dictionaries/cif_core.dic
dictionary named 'cif_core.dic' version 2.4.1 from 2010-06-29.

Automatic conversion script
Id: cif_fix_values 1715 2011-07-08 13:25:40Z adriana 
;
_cod_original_sg_symbol_H-M P-1
_cod_database_code 7018778

loop_
_symmetry_equiv_pos_as_xyz
'x, y, z'
'-x, -y, -z'

loop_
_atom_site_label
_atom_site_type_symbol
_atom_site_fract_x
_atom_site_fract_y
_atom_site_fract_z
_atom_site_U_iso_or_equiv
_atom_site_adp_type
_atom_site_occupancy
_atom_site_symmetry_multiplicity
_atom_site_calc_flag
_atom_site_refinement_flags
Ti1 Ti 0.04744(3) 0.54018(3) 0.26275(2) 0.01847(9) Uani 1 1 d .
Cl2 Cl -0.07295(5) 0.40802(4) 0.31606(4) 0.02811(13) Uani 1 1 d .
Cl3 Cl 0.03411(5) 0.68280(4) 0.19704(4) 0.03105(13) Uani 1 1 d .
N1 N 0.03335(18) 0.66366(15) 0.38368(12) 0.0316(5) Uani 1 1 d .
C2 C 0.0791(3) 0.6421(2) 0.46141(18) 0.0450(7) Uani 1 1 d .
C3 C -0.0847(3) 0.6893(3) 0.3919(2) 0.0565(9) Uani 1 1 d .
N11 N -0.00490(15) 0.42429(14) 0.13646(11) 0.0222(4) Uani 1 1 d .
C12 C -0.1251(2) 0.4208(2) 0.10333(17) 0.0321(5) Uani 1 1 d .
C13 C 0.0770(2) 0.43426(19) 0.07184(15) 0.0270(5) Uani 1 1 d .
N21 N 0.18826(14) 0.53223(12) 0.27255(10) 0.0182(4) Uani 1 1 d .
B22 B 0.31849(19) 0.53622(17) 0.26833(14) 0.0174(5) Uani 1 1 d .
F32 F 0.25106(11) 0.45099(10) 0.41073(8) 0.0332(3) Uani 1 1 d .
F33 F 0.34077(14) 0.52113(12) 0.57131(9) 0.0489(4) Uani 1 1 d .
F34 F 0.53302(15) 0.68367(12) 0.61795(8) 0.0536(4) Uani 1 1 d .
F35 F 0.63220(12) 0.77140(11) 0.49817(9) 0.0434(4) Uani 1 1 d .
F36 F 0.54117(10) 0.71004(9) 0.34024(8) 0.0283(3) Uani 1 1 d .
F42 F 0.32423(10) 0.77125(8) 0.31795(7) 0.0260(3) Uani 1 1 d .
F43 F 0.38432(11) 0.91459(9) 0.22863(8) 0.0332(3) Uani 1 1 d .
F44 F 0.44776(11) 0.84779(10) 0.06827(9) 0.0376(3) Uani 1 1 d .
F45 F 0.43619(12) 0.62958(11) -0.00366(8) 0.0371(3) Uani 1 1 d .
F46 F 0.38358(11) 0.48592(9) 0.08478(7) 0.0289(3) Uani 1 1 d .
F52 F 0.16445(10) 0.30782(9) 0.21519(8) 0.0299(3) Uani 1 1 d .
F53 F 0.23598(11) 0.12127(9) 0.15820(9) 0.0392(4) Uani 1 1 d .
F54 F 0.46542(12) 0.11668(9) 0.14115(9) 0.0403(4) Uani 1 1 d .
F55 F 0.62146(11) 0.30779(10) 0.18150(10) 0.0421(4) Uani 1 1 d .
F56 F 0.55158(10) 0.49778(9) 0.23822(9) 0.0335(3) Uani 1 1 d .
C31 C 0.38579(18) 0.57976(15) 0.36598(13) 0.0208(4) Uani 1 1 d .
C32 C 0.3430(2) 0.53452(16) 0.42964(14) 0.0264(5) Uani 1 1 d .
C33 C 0.3886(2) 0.56832(18) 0.51326(14) 0.0327(5) Uani 1 1 d .
C34 C 0.4861(2) 0.64897(19) 0.53705(14) 0.0358(6) Uani 1 1 d .
C35 C 0.5354(2) 0.69298(17) 0.47642(15) 0.0298(5) Uani 1 1 d .
C36 C 0.48563(18) 0.65935(16) 0.39395(13) 0.0230(5) Uani 1 1 d .
C41 C 0.35707(16) 0.62078(14) 0.20877(12) 0.0175(4) Uani 1 1 d .
C42 C 0.35448(17) 0.73134(15) 0.23837(12) 0.0185(4) Uani 1 1 d .
C43 C 0.38450(17) 0.80743(15) 0.19389(14) 0.0226(5) Uani 1 1 d .
C44 C 0.41504(18) 0.77431(17) 0.11236(14) 0.0250(5) Uani 1 1 d .
C45 C 0.41121(18) 0.66485(17) 0.07690(13) 0.0242(5) Uani 1 1 d .
C46 C 0.38338(17) 0.59197(15) 0.12545(13) 0.0195(4) Uani 1 1 d .
C51 C 0.35431(17) 0.41480(14) 0.22974(12) 0.0171(4) Uani 1 1 d .
C52 C 0.27961(17) 0.31474(15) 0.20841(13) 0.0199(4) Uani 1 1 d .
C53 C 0.31464(18) 0.21518(15) 0.17842(14) 0.0245(5) Uani 1 1 d .
C54 C 0.42955(19) 0.21264(15) 0.16951(14) 0.0258(5) Uani 1 1 d .
C55 C 0.50810(18) 0.30898(17) 0.18981(14) 0.0261(5) Uani 1 1 d .
C56 C 0.46975(18) 0.40570(15) 0.21948(14) 0.0225(5) Uani 1 1 d .
P1 P 0.81082(4) 1.03062(4) 0.25218(3) 0.01649(11) Uani 1 1 d .
C61 C 0.78257(19) 1.12969(17) 0.19610(14) 0.0218(4) Uani 1 1 d .
C62 C 0.83553(18) 1.12590(14) 0.11350(13) 0.0206(4) Uani 1 1 d .
C63 C 0.7644(2) 1.10908(16) 0.03934(14) 0.0282(5) Uani 1 1 d .
H63 H 0.6842 1.0970 0.0404 0.034 Uiso 1 1 calc R
C64 C 0.8125(2) 1.11026(18) -0.03616(15) 0.0358(6) Uani 1 1 d .
H64 H 0.7643 1.0986 -0.0856 0.043 Uiso 1 1 calc R
C65 C 0.9314(2) 1.12866(17) -0.03862(15) 0.0343(6) Uani 1 1 d .
H65 H 0.9634 1.1311 -0.0892 0.041 Uiso 1 1 calc R
C66 C 1.0021(2) 1.14341(17) 0.03421(14) 0.0312(5) Uani 1 1 d .
H66 H 1.0823 1.1542 0.0326 0.037 Uiso 1 1 calc R
C67 C 0.95473(18) 1.14224(15) 0.11010(13) 0.0238(5) Uani 1 1 d .
H67 H 1.0033 1.1525 0.1591 0.029 Uiso 1 1 calc R
C71 C 0.96198(16) 1.04847(15) 0.28476(12) 0.0169(4) Uani 1 1 d .
C72 C 1.01610(17) 0.95864(15) 0.27190(13) 0.0197(4) Uani 1 1 d .
H72 H 0.9746 0.8893 0.2446 0.024 Uiso 1 1 calc R
C73 C 1.13210(18) 0.97264(17) 0.29988(14) 0.0284(5) Uani 1 1 d .
H73 H 1.1691 0.9128 0.2912 0.034 Uiso 1 1 calc R
C74 C 1.19292(19) 1.07642(18) 0.34100(15) 0.0338(6) Uani 1 1 d .
H74 H 1.2708 1.0857 0.3600 0.041 Uiso 1 1 calc R
C75 C 1.13945(19) 1.16581(17) 0.35397(14) 0.0291(5) Uani 1 1 d .
H75 H 1.1813 1.2349 0.3815 0.035 Uiso 1 1 calc R
C76 C 1.02416(18) 1.15331(15) 0.32625(13) 0.0219(4) Uani 1 1 d .
H76 H 0.9879 1.2136 0.3349 0.026 Uiso 1 1 calc R
C81 C 0.75866(16) 0.89204(15) 0.19135(13) 0.0182(4) Uani 1 1 d .
C82 C 0.75346(19) 0.86046(16) 0.10342(13) 0.0262(5) Uani 1 1 d .
H82 H 0.7727 0.9124 0.0735 0.031 Uiso 1 1 calc R
C83 C 0.7195(2) 0.75107(16) 0.06053(14) 0.0296(5) Uani 1 1 d .
H83 H 0.7145 0.7299 0.0016 0.035 Uiso 1 1 calc R
C84 C 0.69308(18) 0.67352(16) 0.10468(14) 0.0260(5) Uani 1 1 d .
H84 H 0.6715 0.6001 0.0755 0.031 Uiso 1 1 calc R
C85 C 0.69856(19) 0.70458(16) 0.19162(14) 0.0302(5) Uani 1 1 d .
H85 H 0.6812 0.6520 0.2212 0.036 Uiso 1 1 calc R
C86 C 0.72980(19) 0.81368(16) 0.23547(14) 0.0263(5) Uani 1 1 d .
H86 H 0.7315 0.8345 0.2943 0.032 Uiso 1 1 calc R
C91 C 0.73483(17) 1.05560(15) 0.34575(13) 0.0207(4) Uani 1 1 d .
C92 C 0.7891(2) 1.06542(17) 0.42508(14) 0.0290(5) Uani 1 1 d .
H92 H 0.8666 1.0587 0.4306 0.035 Uiso 1 1 calc R
C93 C 0.7283(2) 1.08515(18) 0.49597(15) 0.0347(6) Uani 1 1 d .
H93 H 0.7650 1.0921 0.5491 0.042 Uiso 1 1 calc R
C94 C 0.6135(2) 1.09453(17) 0.48828(15) 0.0335(6) Uani 1 1 d .
H94 H 0.5731 1.1088 0.5363 0.040 Uiso 1 1 calc R
C95 C 0.5587(2) 1.08282(19) 0.40982(16) 0.0365(6) Uani 1 1 d .
H95 H 0.4806 1.0876 0.4048 0.044 Uiso 1 1 calc R
C96 C 0.61810(19) 1.06395(17) 0.33830(15) 0.0291(5) Uani 1 1 d .
H96 H 0.5805 1.0568 0.2854 0.035 Uiso 1 1 calc R
H1 H 0.083(2) 0.726(2) 0.3748(16) 0.048(8) Uiso 1 1 d .
H2A H 0.151(3) 0.633(3) 0.457(2) 0.096(14) Uiso 1 1 d .
H2B H 0.032(2) 0.575(2) 0.4698(18) 0.064(9) Uiso 1 1 d .
H2C H 0.078(2) 0.702(2) 0.5121(19) 0.059(8) Uiso 1 1 d .
H3A H -0.077(3) 0.754(3) 0.447(2) 0.078(10) Uiso 1 1 d .
H3B H -0.127(3) 0.628(3) 0.402(2) 0.069(11) Uiso 1 1 d .
H3C H -0.114(3) 0.709(3) 0.338(2) 0.081(11) Uiso 1 1 d .
H11 H -0.0031(18) 0.3624(17) 0.1479(13) 0.021(6) Uiso 1 1 d .
H12A H -0.181(2) 0.4058(19) 0.1441(16) 0.044(7) Uiso 1 1 d .
H12B H -0.1320(18) 0.4910(17) 0.0940(13) 0.024(6) Uiso 1 1 d .
H12C H -0.146(2) 0.3661(19) 0.0501(16) 0.040(7) Uiso 1 1 d .
H13A H 0.152(2) 0.4234(17) 0.0926(15) 0.034(6) Uiso 1 1 d .
H13B H 0.086(2) 0.5077(19) 0.0620(15) 0.035(6) Uiso 1 1 d .
H13C H 0.0474(19) 0.3803(17) 0.0142(15) 0.029(6) Uiso 1 1 d .
H61A H 0.806(2) 1.1992(19) 0.2376(15) 0.038(7) Uiso 1 1 d .
H61B H 0.701(2) 1.1194(17) 0.1908(14) 0.028(6) Uiso 1 1 d .

loop_
_atom_site_aniso_label
_atom_site_aniso_U_11
_atom_site_aniso_U_22
_atom_site_aniso_U_33
_atom_site_aniso_U_23
_atom_site_aniso_U_13
_atom_site_aniso_U_12
Ti1 0.02091(19) 0.01439(17) 0.0208(2) 0.00442(14) 0.00415(15) 0.00493(14)
Cl2 0.0311(3) 0.0230(2) 0.0313(3) 0.0100(2) 0.0089(2) 0.0021(2)
Cl3 0.0441(3) 0.0185(2) 0.0338(3) 0.0101(2) 0.0030(3) 0.0103(2)
N1 0.0431(12) 0.0239(10) 0.0286(12) 0.0045(8) 0.0123(10) 0.0097(9)
C2 0.068(2) 0.0384(15) 0.0262(15) -0.0003(12) 0.0014(14) 0.0194(15)
C3 0.065(2) 0.066(2) 0.046(2) 0.0071(17) 0.0232(17) 0.0416(19)
N11 0.0243(9) 0.0189(9) 0.0245(10) 0.0081(7) 0.0000(8) 0.0044(7)
C12 0.0264(12) 0.0334(13) 0.0334(15) 0.0074(11) -0.0052(11) 0.0012(10)
C13 0.0326(13) 0.0285(12) 0.0206(12) 0.0052(10) 0.0036(10) 0.0093(10)
N21 0.0215(9) 0.0161(8) 0.0164(9) 0.0034(6) 0.0017(7) 0.0032(7)
B22 0.0198(11) 0.0157(10) 0.0157(12) 0.0036(9) 0.0000(9) 0.0022(9)
F32 0.0408(8) 0.0303(7) 0.0321(8) 0.0162(6) 0.0067(6) 0.0034(6)
F33 0.0761(11) 0.0569(9) 0.0264(8) 0.0246(7) 0.0116(8) 0.0245(8)
F34 0.0787(12) 0.0631(10) 0.0177(8) 0.0031(7) -0.0169(7) 0.0268(9)
F35 0.0368(8) 0.0433(8) 0.0379(9) -0.0048(6) -0.0186(7) 0.0032(6)
F36 0.0255(7) 0.0290(6) 0.0265(7) 0.0053(5) -0.0020(5) -0.0017(5)
F42 0.0362(7) 0.0202(6) 0.0195(7) -0.0004(5) 0.0030(5) 0.0081(5)
F43 0.0377(8) 0.0164(6) 0.0458(9) 0.0099(5) -0.0004(6) 0.0048(5)
F44 0.0352(7) 0.0444(8) 0.0469(9) 0.0345(7) 0.0094(7) 0.0092(6)
F45 0.0453(8) 0.0540(8) 0.0205(7) 0.0162(6) 0.0140(6) 0.0202(7)
F46 0.0425(8) 0.0244(6) 0.0186(7) 0.0000(5) 0.0050(6) 0.0115(5)
F52 0.0191(6) 0.0192(6) 0.0481(8) 0.0049(5) 0.0010(6) 0.0013(5)
F53 0.0353(8) 0.0158(6) 0.0583(10) -0.0011(6) -0.0020(7) 0.0002(5)
F54 0.0422(8) 0.0221(6) 0.0579(10) 0.0050(6) 0.0100(7) 0.0172(6)
F55 0.0248(7) 0.0345(7) 0.0734(11) 0.0179(7) 0.0157(7) 0.0144(6)
F56 0.0206(6) 0.0225(6) 0.0565(9) 0.0104(6) 0.0063(6) 0.0009(5)
C31 0.0255(11) 0.0186(9) 0.0179(11) 0.0023(8) 0.0001(9) 0.0078(8)
C32 0.0335(12) 0.0222(10) 0.0261(13) 0.0080(9) 0.0033(10) 0.0095(9)
C33 0.0506(15) 0.0356(12) 0.0201(13) 0.0126(10) 0.0056(11) 0.0220(11)
C34 0.0531(16) 0.0390(13) 0.0166(12) 0.0016(10) -0.0088(11) 0.0237(12)
C35 0.0328(13) 0.0258(11) 0.0262(13) -0.0022(9) -0.0090(10) 0.0095(10)
C36 0.0258(11) 0.0229(10) 0.0202(12) 0.0034(8) -0.0014(9) 0.0083(9)
C41 0.0147(9) 0.0187(9) 0.0176(11) 0.0028(8) -0.0016(8) 0.0023(8)
C42 0.0182(10) 0.0207(9) 0.0158(11) 0.0027(8) 0.0004(8) 0.0049(8)
C43 0.0211(10) 0.0165(9) 0.0296(13) 0.0062(8) -0.0033(9) 0.0031(8)
C44 0.0192(10) 0.0313(11) 0.0318(13) 0.0206(10) 0.0031(9) 0.0061(9)
C45 0.0210(11) 0.0382(12) 0.0172(11) 0.0114(9) 0.0025(9) 0.0094(9)
C46 0.0206(10) 0.0205(9) 0.0174(11) 0.0027(8) 0.0012(8) 0.0076(8)
C51 0.0204(10) 0.0185(9) 0.0133(10) 0.0060(8) -0.0003(8) 0.0036(8)
C52 0.0177(10) 0.0209(10) 0.0206(11) 0.0050(8) -0.0022(9) 0.0036(8)
C53 0.0285(12) 0.0152(9) 0.0264(12) 0.0020(8) -0.0007(10) 0.0014(8)
C54 0.0349(12) 0.0174(10) 0.0268(12) 0.0038(8) 0.0044(10) 0.0121(9)
C55 0.0220(11) 0.0286(11) 0.0320(13) 0.0116(9) 0.0069(10) 0.0104(9)
C56 0.0240(11) 0.0176(10) 0.0262(12) 0.0076(8) 0.0020(9) 0.0016(8)
P1 0.0171(3) 0.0160(2) 0.0161(3) 0.00348(19) 0.0011(2) 0.00375(19)
C61 0.0208(11) 0.0202(10) 0.0263(12) 0.0078(9) 0.0006(9) 0.0067(8)
C62 0.0280(11) 0.0131(9) 0.0206(11) 0.0053(8) 0.0000(9) 0.0028(8)
C63 0.0313(12) 0.0269(11) 0.0283(13) 0.0091(9) -0.0024(10) 0.0089(9)
C64 0.0565(17) 0.0342(12) 0.0184(13) 0.0049(10) -0.0073(11) 0.0190(12)
C65 0.0550(16) 0.0330(12) 0.0200(13) 0.0104(10) 0.0117(12) 0.0152(12)
C66 0.0356(13) 0.0277(11) 0.0306(14) 0.0085(10) 0.0089(11) 0.0038(10)
C67 0.0276(11) 0.0222(10) 0.0198(11) 0.0069(8) -0.0009(9) -0.0016(9)
C71 0.0173(10) 0.0187(9) 0.0137(10) 0.0033(7) -0.0015(8) 0.0030(8)
C72 0.0212(10) 0.0167(9) 0.0197(11) 0.0024(8) -0.0006(9) 0.0037(8)
C73 0.0258(11) 0.0282(11) 0.0306(13) 0.0033(9) -0.0040(10) 0.0118(9)
C74 0.0216(11) 0.0361(12) 0.0395(15) 0.0048(11) -0.0114(10) 0.0058(10)
C75 0.0259(11) 0.0233(11) 0.0309(13) 0.0013(9) -0.0085(10) -0.0034(9)
C76 0.0254(11) 0.0177(9) 0.0206(11) 0.0018(8) -0.0024(9) 0.0049(8)
C81 0.0139(9) 0.0174(9) 0.0207(11) 0.0010(8) 0.0020(8) 0.0017(7)
C82 0.0345(12) 0.0216(10) 0.0218(12) 0.0053(9) 0.0055(10) 0.0034(9)
C83 0.0394(13) 0.0264(11) 0.0176(12) -0.0020(9) 0.0017(10) 0.0038(10)
C84 0.0250(11) 0.0178(10) 0.0294(13) -0.0013(9) 0.0032(10) -0.0010(8)
C85 0.0372(13) 0.0214(10) 0.0289(13) 0.0068(9) 0.0066(11) -0.0044(9)
C86 0.0320(12) 0.0235(10) 0.0196(12) 0.0037(9) 0.0020(10) -0.0020(9)
C91 0.0235(11) 0.0180(9) 0.0188(11) 0.0021(8) 0.0039(9) 0.0023(8)
C92 0.0286(12) 0.0342(12) 0.0233(12) 0.0066(9) 0.0022(10) 0.0049(10)
C93 0.0453(15) 0.0375(13) 0.0176(12) 0.0052(10) 0.0032(11) 0.0008(11)
C94 0.0414(14) 0.0288(12) 0.0260(13) 0.0012(10) 0.0164(11) 0.0003(10)
C95 0.0270(12) 0.0431(14) 0.0386(15) 0.0060(11) 0.0129(11) 0.0092(11)
C96 0.0258(11) 0.0349(12) 0.0246(13) 0.0042(10) 0.0050(10) 0.0052(10)

loop_
_atom_type_symbol
_atom_type_description
_atom_type_scat_dispersion_real
_atom_type_scat_dispersion_imag
_atom_type_scat_source
C C 0.0033 0.0016 'International Tables Vol C Tables 4.2.6.8 and 6.1.1.4'
H H 0.0000 0.0000 'International Tables Vol C Tables 4.2.6.8 and 6.1.1.4'
B B 0.0013 0.0007 'International Tables Vol C Tables 4.2.6.8 and 6.1.1.4'
N N 0.0061 0.0033 'International Tables Vol C Tables 4.2.6.8 and 6.1.1.4'
F F 0.0171 0.0103 'International Tables Vol C Tables 4.2.6.8 and 6.1.1.4'
P P 0.1023 0.0942 'International Tables Vol C Tables 4.2.6.8 and 6.1.1.4'
Cl Cl 0.1484 0.1585 'International Tables Vol C Tables 4.2.6.8 and 6.1.1.4'
Ti Ti 0.2776 0.4457 'International Tables Vol C Tables 4.2.6.8 and 6.1.1.4'

loop_
_geom_angle_atom_site_label_1
_geom_angle_atom_site_label_2
_geom_angle_atom_site_label_3
_geom_angle
N21 Ti1 N11 99.66(7)
N21 Ti1 N1 101.18(8)
N11 Ti1 N1 159.12(7)
N21 Ti1 Cl3 106.86(6)
N11 Ti1 Cl3 87.37(5)
N1 Ti1 Cl3 85.37(5)
N21 Ti1 Cl2 112.54(6)
N11 Ti1 Cl2 85.64(5)
N1 Ti1 Cl2 87.61(5)
Cl3 Ti1 Cl2 140.59(3)
C2 N1 C3 111.0(2)
C2 N1 Ti1 115.75(15)
C3 N1 Ti1 113.25(18)
C2 N1 H1 108.3(16)
C3 N1 H1 107.9(16)
Ti1 N1 H1 99.6(15)
N1 C2 H2A 110(3)
N1 C2 H2B 109.8(18)
H2A C2 H2B 109(3)
N1 C2 H2C 112.9(17)
H2A C2 H2C 108(3)
H2B C2 H2C 108(2)
N1 C3 H3A 105.2(18)
N1 C3 H3B 104(2)
H3A C3 H3B 108(3)
N1 C3 H3C 110.3(18)
H3A C3 H3C 113(2)
H3B C3 H3C 116(3)
C13 N11 C12 111.22(19)
C13 N11 Ti1 115.15(13)
C12 N11 Ti1 113.79(14)
C13 N11 H11 107.2(14)
C12 N11 H11 107.3(14)
Ti1 N11 H11 101.2(14)
N11 C12 H12A 111.1(15)
N11 C12 H12B 109.7(13)
H12A C12 H12B 107.5(19)
N11 C12 H12C 111.1(15)
H12A C12 H12C 109(2)
H12B C12 H12C 108(2)
N11 C13 H13A 108.4(14)
N11 C13 H13B 110.4(13)
H13A C13 H13B 109.1(18)
N11 C13 H13C 111.9(12)
H13A C13 H13C 111.4(17)
H13B C13 H13C 105.7(19)
B22 N21 Ti1 169.19(15)
N21 B22 C41 104.44(16)
N21 B22 C51 113.99(15)
C41 B22 C51 112.02(15)
N21 B22 C31 109.66(16)
C41 B22 C31 112.97(15)
C51 B22 C31 103.98(16)
C32 C31 C36 112.95(19)
C32 C31 B22 119.87(17)
C36 C31 B22 127.18(18)
F32 C32 C33 115.8(2)
F32 C32 C31 119.73(19)
C33 C32 C31 124.5(2)
F33 C33 C34 119.7(2)
F33 C33 C32 120.7(2)
C34 C33 C32 119.5(2)
F34 C34 C35 120.3(2)
F34 C34 C33 121.1(2)
C35 C34 C33 118.6(2)
F35 C35 C34 119.6(2)
F35 C35 C36 120.1(2)
C34 C35 C36 120.2(2)
F36 C36 C35 114.73(18)
F36 C36 C31 121.21(18)
C35 C36 C31 124.1(2)
C46 C41 C42 112.82(18)
C46 C41 B22 126.46(16)
C42 C41 B22 120.45(16)
F42 C42 C43 115.49(16)
F42 C42 C41 119.75(17)
C43 C42 C41 124.72(18)
F43 C43 C42 121.13(18)
F43 C43 C44 119.31(18)
C42 C43 C44 119.56(17)
F44 C44 C45 120.68(19)
F44 C44 C43 120.63(18)
C45 C44 C43 118.68(19)
F45 C45 C44 120.06(19)
F45 C45 C46 120.64(18)
C44 C45 C46 119.29(19)
F46 C46 C41 120.73(17)
F46 C46 C45 114.61(17)
C41 C46 C45 124.66(17)
C52 C51 C56 112.96(17)
C52 C51 B22 126.33(17)
C56 C51 B22 120.66(16)
F52 C52 C51 121.11(17)
F52 C52 C53 114.88(16)
C51 C52 C53 124.01(18)
F53 C53 C54 119.96(17)
F53 C53 C52 120.28(18)
C54 C53 C52 119.76(18)
F54 C54 C53 120.65(18)
F54 C54 C55 120.24(19)
C53 C54 C55 119.12(18)
F55 C55 C54 119.80(18)
F55 C55 C56 120.96(18)
C54 C55 C56 119.23(19)
F56 C56 C55 116.28(18)
F56 C56 C51 118.80(16)
C55 C56 C51 124.91(18)
C71 P1 C91 107.96(9)
C71 P1 C81 109.54(9)
C91 P1 C81 108.29(9)
C71 P1 C61 111.54(10)
C91 P1 C61 106.51(10)
C81 P1 C61 112.79(10)
C62 C61 P1 117.64(14)
C62 C61 H61A 113.1(14)
P1 C61 H61A 104.2(15)
C62 C61 H61B 113.6(14)
P1 C61 H61B 102.9(14)
H61A C61 H61B 103.9(19)
C67 C62 C63 118.84(19)
C67 C62 C61 121.28(19)
C63 C62 C61 119.85(19)
C64 C63 C62 120.3(2)
C64 C63 H63 119.9
C62 C63 H63 119.9
C65 C64 C63 120.5(2)
C65 C64 H64 119.8
C63 C64 H64 119.8
C66 C65 C64 119.5(2)
C66 C65 H65 120.2
C64 C65 H65 120.2
C65 C66 C67 120.4(2)
C65 C66 H66 119.8
C67 C66 H66 119.8
C62 C67 C66 120.5(2)
C62 C67 H67 119.8
C66 C67 H67 119.8
C72 C71 C76 120.34(18)
C72 C71 P1 120.04(14)
C76 C71 P1 119.57(15)
C73 C72 C71 119.70(18)
C73 C72 H72 120.1
C71 C72 H72 120.1
C72 C73 C74 119.6(2)
C72 C73 H73 120.2
C74 C73 H73 120.2
C75 C74 C73 120.8(2)
C75 C74 H74 119.6
C73 C74 H74 119.6
C74 C75 C76 120.24(19)
C74 C75 H75 119.9
C76 C75 H75 119.9
C75 C76 C71 119.24(19)
C75 C76 H76 120.4
C71 C76 H76 120.4
C82 C81 C86 119.72(17)
C82 C81 P1 122.46(15)
C86 C81 P1 117.69(15)
C83 C82 C81 119.6(2)
C83 C82 H82 120.2
C81 C82 H82 120.2
C84 C83 C82 120.4(2)
C84 C83 H83 119.8
C82 C83 H83 119.8
C85 C84 C83 120.03(19)
C85 C84 H84 120.0
C83 C84 H84 120.0
C84 C85 C86 120.4(2)
C84 C85 H85 119.8
C86 C85 H85 119.8
C85 C86 C81 119.8(2)
C85 C86 H86 120.1
C81 C86 H86 120.1
C92 C91 C96 119.34(19)
C92 C91 P1 121.46(16)
C96 C91 P1 119.19(17)
C93 C92 C91 120.0(2)
C93 C92 H92 120.0
C91 C92 H92 120.0
C94 C93 C92 120.3(2)
C94 C93 H93 119.8
C92 C93 H93 119.8
C95 C94 C93 119.9(2)
C95 C94 H94 120.0
C93 C94 H94 120.0
C94 C95 C96 120.7(2)
C94 C95 H95 119.7
C96 C95 H95 119.7
C95 C96 C91 119.7(2)
C95 C96 H96 120.2
C91 C96 H96 120.2

loop_
_geom_bond_atom_site_label_1
_geom_bond_atom_site_label_2
_geom_bond_distance
Ti1 N21 1.6765(17)
Ti1 N11 2.2106(17)
Ti1 N1 2.2347(17)
Ti1 Cl3 2.3745(6)
Ti1 Cl2 2.3894(6)
N1 C2 1.467(4)
N1 C3 1.482(4)
N1 H1 0.95(3)
C2 H2A 0.87(4)
C2 H2B 0.98(3)
C2 H2C 0.98(3)
C3 H3A 1.05(3)
C3 H3B 0.91(3)
C3 H3C 1.05(4)
N11 C13 1.476(3)
N11 C12 1.478(3)
N11 H11 0.87(2)
C12 H12A 0.99(3)
C12 H12B 0.97(2)
C12 H12C 0.96(2)
C13 H13A 0.98(3)
C13 H13B 0.99(2)
C13 H13C 1.02(2)
N21 B22 1.526(3)
B22 C41 1.660(3)
B22 C51 1.663(3)
B22 C31 1.665(3)
F32 C32 1.351(2)
F33 C33 1.347(3)
F34 C34 1.344(3)
F35 C35 1.353(2)
F36 C36 1.351(2)
F42 C42 1.360(2)
F43 C43 1.353(2)
F44 C44 1.346(2)
F45 C45 1.344(2)
F46 C46 1.359(2)
F52 C52 1.351(2)
F53 C53 1.348(2)
F54 C54 1.350(2)
F55 C55 1.346(2)
F56 C56 1.352(2)
C31 C32 1.391(3)
C31 C36 1.393(3)
C32 C33 1.379(3)
C33 C34 1.376(3)
C34 C35 1.367(3)
C35 C36 1.377(3)
C41 C46 1.383(3)
C41 C42 1.389(3)
C42 C43 1.372(3)
C43 C44 1.377(3)
C44 C45 1.374(3)
C45 C46 1.385(3)
C51 C52 1.383(3)
C51 C56 1.394(3)
C52 C53 1.390(3)
C53 C54 1.368(3)
C54 C55 1.370(3)
C55 C56 1.375(3)
P1 C71 1.789(2)
P1 C91 1.793(2)
P1 C81 1.7958(18)
P1 C61 1.814(2)
C61 C62 1.507(3)
C61 H61A 0.96(2)
C61 H61B 0.94(2)
C62 C67 1.385(3)
C62 C63 1.389(3)
C63 C64 1.384(3)
C63 H63 0.9300
C64 C65 1.380(3)
C64 H64 0.9300
C65 C66 1.374(3)
C65 H65 0.9300
C66 C67 1.387(3)
C66 H66 0.9300
C67 H67 0.9300
C71 C72 1.387(3)
C71 C76 1.405(2)
C72 C73 1.384(3)
C72 H72 0.9300
C73 C74 1.388(3)
C73 H73 0.9300
C74 C75 1.377(3)
C74 H74 0.9300
C75 C76 1.377(3)
C75 H75 0.9300
C76 H76 0.9300
C81 C82 1.388(3)
C81 C86 1.390(3)
C82 C83 1.385(3)
C82 H82 0.9300
C83 C84 1.378(3)
C83 H83 0.9300
C84 C85 1.372(3)
C84 H84 0.9300
C85 C86 1.383(3)
C85 H85 0.9300
C86 H86 0.9300
C91 C92 1.387(3)
C91 C96 1.395(3)
C92 C93 1.382(3)
C92 H92 0.9300
C93 C94 1.376(3)
C93 H93 0.9300
C94 C95 1.371(4)
C94 H94 0.9300
C95 C96 1.379(3)
C95 H95 0.9300
C96 H96 0.9300

loop_
_geom_torsion_atom_site_label_1
_geom_torsion_atom_site_label_2
_geom_torsion_atom_site_label_3
_geom_torsion_atom_site_label_4
_geom_torsion
N21 Ti1 N1 C2 -51.3(2)
N11 Ti1 N1 C2 132.4(2)
Cl3 Ti1 N1 C2 -157.6(2)
Cl2 Ti1 N1 C2 61.2(2)
N21 Ti1 N1 C3 178.9(2)
N11 Ti1 N1 C3 2.6(3)
Cl3 Ti1 N1 C3 72.6(2)
Cl2 Ti1 N1 C3 -68.6(2)
N21 Ti1 N11 C13 -43.43(16)
N1 Ti1 N11 C13 132.9(2)
Cl3 Ti1 N11 C13 63.24(15)
Cl2 Ti1 N11 C13 -155.57(15)
N21 Ti1 N11 C12 -173.52(16)
N1 Ti1 N11 C12 2.8(3)
Cl3 Ti1 N11 C12 -66.86(15)
Cl2 Ti1 N11 C12 74.33(15)
N11 Ti1 N21 B22 69.8(7)
N1 Ti1 N21 B22 -108.9(7)
Cl3 Ti1 N21 B22 -20.4(7)
Cl2 Ti1 N21 B22 159.1(7)
Ti1 N21 B22 C41 11.0(8)
Ti1 N21 B22 C51 -111.6(7)
Ti1 N21 B22 C31 132.3(7)
N21 B22 C31 C32 47.6(2)
C41 B22 C31 C32 163.63(17)
C51 B22 C31 C32 -74.7(2)
N21 B22 C31 C36 -133.1(2)
C41 B22 C31 C36 -17.0(3)
C51 B22 C31 C36 104.6(2)
C36 C31 C32 F32 -175.50(17)
B22 C31 C32 F32 3.9(3)
C36 C31 C32 C33 3.9(3)
B22 C31 C32 C33 -176.6(2)
F32 C32 C33 F33 -1.5(3)
C31 C32 C33 F33 179.01(19)
F32 C32 C33 C34 176.53(19)
C31 C32 C33 C34 -2.9(3)
F33 C33 C34 F34 -1.7(3)
C32 C33 C34 F34 -179.8(2)
F33 C33 C34 C35 177.74(19)
C32 C33 C34 C35 -0.4(3)
F34 C34 C35 F35 0.3(3)
C33 C34 C35 F35 -179.2(2)
F34 C34 C35 C36 -178.35(19)
C33 C34 C35 C36 2.2(3)
F35 C35 C36 F36 0.3(3)
C34 C35 C36 F36 178.93(19)
F35 C35 C36 C31 -179.60(18)
C34 C35 C36 C31 -1.0(3)
C32 C31 C36 F36 178.15(17)
B22 C31 C36 F36 -1.2(3)
C32 C31 C36 C35 -2.0(3)
B22 C31 C36 C35 178.64(19)
N21 B22 C41 C46 -105.3(2)
C51 B22 C41 C46 18.5(3)
C31 B22 C41 C46 135.6(2)
N21 B22 C41 C42 68.2(2)
C51 B22 C41 C42 -167.94(18)
C31 B22 C41 C42 -50.9(2)
C46 C41 C42 F42 176.80(17)
B22 C41 C42 F42 2.4(3)
C46 C41 C42 C43 -5.5(3)
B22 C41 C42 C43 -179.89(19)
F42 C42 C43 F43 0.6(3)
C41 C42 C43 F43 -177.18(18)
F42 C42 C43 C44 -179.23(18)
C41 C42 C43 C44 3.0(3)
F43 C43 C44 F44 2.0(3)
C42 C43 C44 F44 -178.24(18)
F43 C43 C44 C45 -177.91(18)
C42 C43 C44 C45 1.9(3)
F44 C44 C45 F45 -2.4(3)
C43 C44 C45 F45 177.44(19)
F44 C44 C45 C46 176.48(18)
C43 C44 C45 C46 -3.7(3)
C42 C41 C46 F46 -176.49(17)
B22 C41 C46 F46 -2.5(3)
C42 C41 C46 C45 3.6(3)
B22 C41 C46 C45 177.56(19)
F45 C45 C46 F46 -0.2(3)
C44 C45 C46 F46 -179.12(18)
F45 C45 C46 C41 179.68(19)
C44 C45 C46 C41 0.8(3)
N21 B22 C51 C52 -5.1(3)
C41 B22 C51 C52 -123.4(2)
C31 B22 C51 C52 114.3(2)
N21 B22 C51 C56 177.95(18)
C41 B22 C51 C56 59.6(2)
C31 B22 C51 C56 -62.7(2)
C56 C51 C52 F52 179.38(18)
B22 C51 C52 F52 2.2(3)
C56 C51 C52 C53 -1.1(3)
B22 C51 C52 C53 -178.2(2)
F52 C52 C53 F53 0.3(3)
C51 C52 C53 F53 -179.3(2)
F52 C52 C53 C54 -179.6(2)
C51 C52 C53 C54 0.8(3)
F53 C53 C54 F54 -0.5(3)
C52 C53 C54 F54 179.4(2)
F53 C53 C54 C55 179.5(2)
C52 C53 C54 C55 -0.5(3)
F54 C54 C55 F55 -0.1(3)
C53 C54 C55 F55 179.9(2)
F54 C54 C55 C56 -179.3(2)
C53 C54 C55 C56 0.7(3)
F55 C55 C56 F56 0.9(3)
C54 C55 C56 F56 -179.9(2)
F55 C55 C56 C51 179.7(2)
C54 C55 C56 C51 -1.1(4)
C52 C51 C56 F56 180.00(18)
B22 C51 C56 F56 -2.7(3)
C52 C51 C56 C55 1.3(3)
B22 C51 C56 C55 178.6(2)
C71 P1 C61 C62 63.23(18)
C91 P1 C61 C62 -179.20(15)
C81 P1 C61 C62 -60.54(18)
P1 C61 C62 C67 -61.3(2)
P1 C61 C62 C63 120.75(19)
C67 C62 C63 C64 -0.9(3)
C61 C62 C63 C64 177.15(18)
C62 C63 C64 C65 -0.3(3)
C63 C64 C65 C66 1.5(3)
C64 C65 C66 C67 -1.4(3)
C63 C62 C67 C66 1.0(3)
C61 C62 C67 C66 -177.05(18)
C65 C66 C67 C62 0.2(3)
C91 P1 C71 C72 109.16(17)
C81 P1 C71 C72 -8.6(2)
C61 P1 C71 C72 -134.15(17)
C91 P1 C71 C76 -68.42(18)
C81 P1 C71 C76 173.86(16)
C61 P1 C71 C76 48.27(19)
C76 C71 C72 C73 -0.2(3)
P1 C71 C72 C73 -177.80(17)
C71 C72 C73 C74 0.4(3)
C72 C73 C74 C75 -0.3(4)
C73 C74 C75 C76 0.1(4)
C74 C75 C76 C71 0.0(3)
C72 C71 C76 C75 0.0(3)
P1 C71 C76 C75 177.59(17)
C71 P1 C81 C82 -94.14(19)
C91 P1 C81 C82 148.35(17)
C61 P1 C81 C82 30.7(2)
C71 P1 C81 C86 81.74(17)
C91 P1 C81 C86 -35.78(19)
C61 P1 C81 C86 -153.40(16)
C86 C81 C82 C83 0.0(3)
P1 C81 C82 C83 175.80(17)
C81 C82 C83 C84 -1.2(3)
C82 C83 C84 C85 1.0(3)
C83 C84 C85 C86 0.4(3)
C84 C85 C86 C81 -1.6(3)
C82 C81 C86 C85 1.4(3)
P1 C81 C86 C85 -174.59(17)
C71 P1 C91 C92 -10.90(19)
C81 P1 C91 C92 107.63(18)
C61 P1 C91 C92 -130.80(17)
C71 P1 C91 C96 169.92(16)
C81 P1 C91 C96 -71.56(18)
C61 P1 C91 C96 50.01(18)
C96 C91 C92 C93 -1.1(3)
P1 C91 C92 C93 179.71(16)
C91 C92 C93 C94 0.4(3)
C92 C93 C94 C95 0.9(3)
C93 C94 C95 C96 -1.4(3)
C94 C95 C96 C91 0.6(3)
C92 C91 C96 C95 0.6(3)
P1 C91 C96 C95 179.80(16)
